data_7009636
loop_
_publ_author_name
'Bruce, Michael I.'
'Low, Paul J.'
'Zaitseva, Natasha N.'
'Kahlal, Samia'
'Halet, Jean-Fran\,cois'
'Skelton, Brian W.'
'White, Allan H.'

_publ_section_title
;
 Syntheses and reactions of some cluster complexes containing C4
 ligands with iron, ruthenium and cobalt carbonyls
;
_journal_issue 17
_journal_name_full 'Journal of the Chemical Society, Dalton Transactions'
_journal_page_first 2939
_journal_paper_doi 10.1039/b002406f
_journal_year 2000
_chemical_formula_sum 'C26 H6 Co2 O17 Ru3 W'
_chemical_formula_weight 1195.24
_space_group_IT_number 2
_symmetry_cell_setting triclinic
_symmetry_space_group_name_Hall '-P 1'
_symmetry_space_group_name_H-M 'P -1'
_cell_angle_alpha 111.73(4)
_cell_angle_beta 98.27(4)
_cell_angle_gamma 97.96(4)
_cell_formula_units_Z 2
_cell_length_a 21.830(11)
_cell_length_b 9.293(4)
_cell_length_c 8.991(5)
_cell_measurement_reflns_used 8
_cell_measurement_temperature 293
_cell_measurement_theta_max 14.3
_cell_measurement_theta_min 10.9
_cell_volume 1639.9(16)
_computing_cell_refinement 'Siemens SAINT (Siemens, 1995)'
_computing_data_collection 'Siemens SMART (Siemens, 1995)'
_computing_data_reduction xtal
_computing_molecular_graphics xtal
_computing_publication_material 'xtal BONDLA CIFIO'
_computing_structure_refinement xtal
_computing_structure_solution xtal
_diffrn_ambient_temperature 293
_diffrn_measurement_device_type
;
Bruker SMART CCD diffractometer
;
_diffrn_measurement_method '\w scans'
_diffrn_radiation_detector 'CCD area detector'
_diffrn_radiation_monochromator graphite
_diffrn_radiation_source 'sealed tube'
_diffrn_radiation_type 'Mo K\a'
_diffrn_radiation_wavelength .71073
_diffrn_reflns_limit_h_max 25
_diffrn_reflns_limit_h_min -25
_diffrn_reflns_limit_k_max 10
_diffrn_reflns_limit_k_min -10
_diffrn_reflns_limit_l_max 9
_diffrn_reflns_limit_l_min 0
_diffrn_reflns_number 5744
_diffrn_reflns_theta_max 25
_diffrn_standards_decay_% 0
_diffrn_standards_interval_time 3600
_diffrn_standards_number 10
_exptl_absorpt_coefficient_mu 5.902
_exptl_absorpt_correction_T_max .49
_exptl_absorpt_correction_T_min .16
_exptl_absorpt_correction_type analytical
_exptl_absorpt_process_details
;
 SADABS; Sheldrick, 1996
;
_exptl_crystal_colour black
_exptl_crystal_density_diffrn 2.421
_exptl_crystal_description fragment
_exptl_crystal_F_000 1116
_exptl_crystal_size_max .55
_exptl_crystal_size_mid .33
_exptl_crystal_size_min .12
_reflns_threshold_expression 'F    >  .00 sig(F   )'
_cod_data_source_file b002406f.txt
_cod_data_source_block br551
_cod_original_sg_symbol_Hall -p_1
_cod_original_sg_symbol_H-M P_-1
_cod_original_formula_sum 'C26 H6 Co2 O17 Ru3 W1'
_cod_database_code 7009636

loop_
_symmetry_equiv_pos_as_xyz
+x,+y,+z
-x,-y,-z

loop_
_atom_site_label
_atom_site_fract_x
_atom_site_fract_y
_atom_site_fract_z
_atom_site_U_iso_or_equiv
_atom_site_adp_type
_atom_site_calc_flag
_atom_site_calc_attached_atom
_atom_site_occupancy
_atom_site_disorder_assembly
_atom_site_disorder_group
Ru1 .63314(4) .46490(9) .35744(11) .0565(4) Uani ? ? 1.00000 ? ?
Co2 .64321(4) .16174(9) .16603(11) .0520(4) Uani ? ? .141(6) ? ?
Ru2 .64321(4) .16174(9) .16603(11) .0520(4) Uani ? ? .859(6) ? ?
Co3 .61431(6) .21606(14) .44598(18) .0589(7) Uani ? ? .859(6) ? ?
Ru3 .61431(6) .21606(14) .44598(18) .0589(7) Uani ? ? .141(6) ? ?
W4 .86884(2) .39707(3) .74522(4) .03622(17) Uani ? ? 1.00000 ? ?
Co5 .86788(5) .08580(11) .62900(14) .0387(5) Uani ? ? 1.00000 ? ?
Ru6 .85534(3) .19451(7) .39201(8) .0399(3) Uani ? ? 1.00000 ? ?
C11 .5556(6) .4982(13) .2577(19) .089(7) Uani ? ? 1.00000 ? ?
O11 .5094(5) .5128(12) .1952(16) .139(7) Uani ? ? 1.00000 ? ?
C12 .6386(5) .6330(14) .5613(18) .075(6) Uani ? ? 1.00000 ? ?
O12 .6453(5) .7298(12) .6895(13) .109(6) Uani ? ? 1.00000 ? ?
C13 .6826(6) .5824(12) .2704(15) .075(6) Uani ? ? 1.00000 ? ?
O13 .7164(5) .6526(10) .2234(13) .112(6) Uani ? ? 1.00000 ? ?
C21 .5697(6) .1601(13) .0294(15) .073(6) Uani ? ? 1.00000 ? ?
O21 .5250(4) .1539(10) -.0572(13) .108(5) Uani ? ? 1.00000 ? ?
C22 .6965(6) .1968(13) .0306(15) .074(6) Uani ? ? 1.00000 ? ?
O22 .7286(5) .2202(12) -.0500(12) .111(6) Uani ? ? 1.00000 ? ?
C23 .6366(6) -.0619(13) .0856(14) .076(6) Uani ? ? 1.00000 ? ?
O23 .6327(5) -.1959(10) .0448(12) .122(6) Uani ? ? 1.00000 ? ?
C31 .5377(6) .2324(17) .3806(17) .092(8) Uani ? ? 1.00000 ? ?
O31 .4859(5) .2323(15) .3384(17) .154(8) Uani ? ? 1.00000 ? ?
C32 .6255(6) .3202(15) .6666(18) .084(7) Uani ? ? 1.00000 ? ?
O32 .6296(5) .3860(13) .8049(14) .123(6) Uani ? ? 1.00000 ? ?
C33 .6010(6) .0163(15) .4264(18) .093(8) Uani ? ? 1.00000 ? ?
O33 .5902(6) -.1138(11) .4089(16) .154(8) Uani ? ? 1.00000 ? ?
C41 .9598(5) .3982(10) .7569(12) .056(5) Uani ? ? 1.00000 ? ?
O41 1.0138(3) .4073(8) .7638(11) .086(4) Uani ? ? 1.00000 ? ?
C42 .8789(5) .3113(9) .9159(11) .049(4) Uani ? ? 1.00000 ? ?
O42 .8852(4) .2799(8) 1.0277(9) .078(4) Uani ? ? 1.00000 ? ?
C51 .9391(5) .0629(10) .7331(13) .057(5) Uani ? ? 1.00000 ? ?
O51 .9827(4) .0491(9) .8109(11) .096(5) Uani ? ? 1.00000 ? ?
C52 .8078(5) -.0476(10) .6554(13) .058(5) Uani ? ? 1.00000 ? ?
O52 .7685(4) -.1335(9) .6620(12) .101(5) Uani ? ? 1.00000 ? ?
C53 .8758(5) -.0346(11) .4268(13) .061(5) Uani ? ? 1.00000 ? ?
O53 .8874(5) -.1479(9) .3365(10) .101(5) Uani ? ? 1.00000 ? ?
C61 .9421(5) .2544(12) .3881(14) .066(5) Uani ? ? 1.00000 ? ?
O61 .9928(4) .2907(10) .3840(12) .103(5) Uani ? ? 1.00000 ? ?
C62 .8289(6) .0442(11) .1658(13) .068(6) Uani ? ? 1.00000 ? ?
O62 .8118(5) -.0433(9) .0376(10) .110(5) Uani ? ? 1.00000 ? ?
C63 .8370(5) .3721(10) .3510(11) .050(4) Uani ? ? 1.00000 ? ?
O63 .8276(4) .4754(7) .3184(9) .072(4) Uani ? ? 1.00000 ? ?
C1 .6917(4) .3399(9) .4034(11) .046(4) Uani ? ? 1.00000 ? ?
C2 .7100(4) .2106(9) .3968(11) .043(4) Uani ? ? 1.00000 ? ?
C3 .7579(4) .1317(9) .4452(11) .040(4) Uani ? ? 1.00000 ? ?
C4 .8056(4) .2025(8) .5855(10) .035(3) Uani ? ? 1.00000 ? ?
C401 .8712(6) .6439(10) .7321(17) .071(6) Uani ? ? 1.00000 ? ?
C402 .8084(5) .5732(10) .7143(14) .067(5) Uani ? ? 1.00000 ? ?
C403 .8029(7) .5565(13) .863(2) .092(8) Uani ? ? 1.00000 ? ?
C404 .8641(14) .623(2) .963(2) .145(15) Uani ? ? 1.00000 ? ?
C405 .9007(7) .6710(13) .887(2) .116(8) Uani ? ? 1.00000 ? ?
H2 .747(4) .031(9) .410(11) .05(2) Uiso ? ? 1.00000 ? ?
H401 .88972 .66895 .65082 .08300 Uiso ? ? 1.00000 ? ?
H402 .77456 .54146 .61707 .08000 Uiso ? ? 1.00000 ? ?
H403 .76450 .50935 .88648 .11500 Uiso ? ? 1.00000 ? ?
H404 .87387 .62783 1.07218 .18500 Uiso ? ? 1.00000 ? ?
H405 .94505 .72044 .93296 .14400 Uiso ? ? 1.00000 ? ?

loop_
_atom_site_aniso_label
_atom_site_aniso_U_11
_atom_site_aniso_U_22
_atom_site_aniso_U_33
_atom_site_aniso_U_12
_atom_site_aniso_U_13
_atom_site_aniso_U_23
Ru1 .0487(5) .0537(4) .0761(6) .0155(3) .0063(4) .0369(4)
Co2 .0519(5) .0519(5) .0523(6) .0046(3) -.0029(4) .0281(4)
Ru2 .0519(5) .0519(5) .0523(6) .0046(3) -.0029(4) .0281(4)
Co3 .0486(8) .0695(8) .0776(10) .0158(6) .0189(7) .0472(7)
Ru3 .0486(8) .0695(8) .0776(10) .0158(6) .0189(7) .0472(7)
W4 .0447(2) .03079(17) .0328(2) .00824(13) .00914(16) .01170(14)
Co5 .0459(7) .0343(5) .0388(7) .0105(5) .0070(6) .0179(5)
Ru6 .0526(4) .0414(3) .0335(4) .0158(3) .0170(3) .0187(3)
C11 .060(8) .079(7) .133(13) .022(6) -.002(8) .052(8)
O11 .082(7) .126(7) .198(13) .034(5) -.034(7) .069(8)
C12 .055(7) .083(8) .105(11) .023(6) .030(7) .049(8)
O12 .088(7) .123(7) .097(8) .015(6) .027(6) .021(6)
C13 .097(9) .064(6) .081(9) .020(6) .009(7) .049(6)
O13 .120(8) .108(6) .149(10) .020(6) .035(7) .096(7)
C21 .067(7) .085(7) .075(9) .010(6) .002(7) .047(7)
O21 .084(6) .111(7) .120(9) .001(5) -.029(6) .062(6)
C22 .078(8) .087(7) .056(8) .009(6) .002(7) .034(6)
O22 .106(8) .173(9) .090(7) .030(7) .043(6) .083(7)
C23 .090(9) .073(7) .051(8) .015(6) -.007(6) .018(6)
O23 .183(11) .069(5) .094(7) .026(6) -.007(7) .023(5)
C31 .066(8) .154(12) .098(11) .042(8) .037(8) .082(10)
O31 .061(6) .239(13) .231(15) .053(7) .044(8) .159(12)
C32 .083(9) .105(9) .084(10) .035(7) .025(8) .053(8)
O32 .135(9) .151(9) .086(8) .037(7) .037(8) .043(7)
C33 .090(10) .093(9) .124(13) .022(7) .037(9) .068(9)
O33 .201(12) .089(7) .193(13) .008(7) .060(11) .079(8)
C41 .058(6) .046(5) .061(7) .010(4) .004(5) .023(5)
O41 .051(5) .079(5) .110(7) .005(4) -.003(5) .027(5)
C42 .069(6) .044(4) .034(6) .009(4) .013(5) .016(4)
O42 .120(7) .073(4) .041(5) .017(4) .015(5) .026(4)
C51 .060(6) .044(5) .067(7) .019(4) .003(6) .022(5)
O51 .082(6) .092(5) .100(7) .028(4) -.027(5) .036(5)
C52 .069(7) .044(5) .070(7) .013(5) .005(6) .035(5)
O52 .090(6) .087(5) .149(9) -.006(4) .018(6) .085(6)
C53 .071(7) .055(5) .052(7) .025(5) .003(6) .016(5)
O53 .187(10) .076(5) .061(5) .076(6) .043(6) .025(4)
C61 .066(7) .075(6) .080(8) .031(6) .040(7) .044(6)
O61 .074(6) .115(6) .145(9) .024(5) .058(6) .066(6)
C62 .122(10) .055(5) .036(7) .035(6) .016(7) .021(5)
O62 .218(11) .073(5) .032(5) .047(6) .013(6) .011(4)
C63 .069(6) .053(5) .042(6) .020(4) .023(5) .027(4)
O63 .107(6) .066(4) .067(5) .031(4) .033(5) .044(4)
C1 .044(5) .046(4) .047(6) .001(4) .001(4) .024(4)
C2 .040(5) .045(4) .038(5) .000(3) -.002(4) .017(4)
C3 .044(5) .033(4) .048(6) .008(3) .013(4) .023(4)
C4 .040(5) .035(4) .033(5) .007(3) .009(4) .019(3)
C401 .077(8) .035(5) .116(11) .018(5) .041(8) .035(6)
C402 .066(7) .035(4) .077(9) .024(4) -.009(6) .001(5)
C403 .122(12) .049(6) .127(15) .030(7) .086(11) .032(8)
C404 .32(3) .072(10) .064(11) .112(16) .079(16) .017(8)
C405 .104(11) .040(6) .121(15) .018(6) -.065(11) -.029(7)

loop_
_atom_type_symbol
_atom_type_description
_atom_type_oxidation_number
_atom_type_number_in_cell
_atom_type_scat_dispersion_real
_atom_type_scat_dispersion_imag
_atom_type_scat_source
C ? 0 52 .002014 .002014 'Int Tables Vol IV Tables 2.2B and 2.3.1'
O ? 0 34 .007996 .005981 'Int Tables Vol IV Tables 2.2B and 2.3.1'
H ? 0 12 0 0 'Int Tables Vol IV Tables 2.2B and 2.3.1'
Ru ? 0 6 -1.42 .835999 'Int Tables Vol IV Tables 2.2B and 2.3.1'
W ? 0 2 -1.421 6.872 'Int Tables Vol IV Tables 2.2B and 2.3.1'
Co ? 0 4 .299011 .973022 'Int Tables Vol IV Tables 2.2B and 2.3.1'

loop_
_diffrn_attenuator_code
_diffrn_attenuator_scale
? ?

loop_
_geom_angle_atom_site_label_1
_geom_angle_atom_site_label_2
_geom_angle_atom_site_label_3
_geom_angle_site_symmetry_1
_geom_angle_site_symmetry_2
_geom_angle_site_symmetry_3
_geom_angle
_geom_angle_publ_flag
Co2 Ru1 Ru2 . . . .00(10) ?
Co2 Ru1 Co3 . . . 55.94(5) ?
Co2 Ru1 Ru3 . . . 55.94(5) ?
Co2 Ru1 C11 . . . 106.4(3) ?
Co2 Ru1 C12 . . . 152.8(5) ?
Co2 Ru1 C13 . . . 100.4(3) ?
Co2 Ru1 C1 . . . 51.1(2) ?
Ru2 Ru1 Co3 . . . 55.94(5) ?
Ru2 Ru1 Ru3 . . . 55.94(5) ?
Ru2 Ru1 C11 . . . 106.4(3) ?
Ru2 Ru1 C12 . . . 152.8(5) ?
Ru2 Ru1 C13 . . . 100.4(3) ?
Ru2 Ru1 C1 . . . 51.1(2) ?
Co3 Ru1 Ru3 . . . .00(7) ?
Co3 Ru1 C11 . . . 112.3(4) ?
Co3 Ru1 C12 . . . 99.8(5) ?
Co3 Ru1 C13 . . . 148.8(4) ?
Co3 Ru1 C1 . . . 49.6(3) ?
Ru3 Ru1 C11 . . . 112.3(4) ?
Ru3 Ru1 C12 . . . 99.8(5) ?
Ru3 Ru1 C13 . . . 148.8(4) ?
Ru3 Ru1 C1 . . . 49.6(3) ?
C11 Ru1 C12 . . . 93.6(5) ?
C11 Ru1 C13 . . . 92.8(6) ?
C11 Ru1 C1 . . . 155.5(4) ?
C12 Ru1 C13 . . . 96.7(6) ?
C12 Ru1 C1 . . . 105.1(5) ?
C13 Ru1 C1 . . . 100.4(5) ?
Ru1 Co2 Co3 . . . 60.97(6) ?
Ru1 Co2 Ru3 . . . 60.97(6) ?
Ru1 Co2 C21 . . . 84.8(3) ?
Ru1 Co2 C22 . . . 102.7(3) ?
Ru1 Co2 C23 . . . 161.0(4) ?
Ru1 Co2 C1 . . . 44.4(3) ?
Ru1 Co2 C2 . . . 78.4(2) ?
Co3 Co2 Ru3 . . . .00(7) ?
Co3 Co2 C21 . . . 105.3(4) ?
Co3 Co2 C22 . . . 152.8(3) ?
Co3 Co2 C23 . . . 100.5(4) ?
Co3 Co2 C1 . . . 51.1(3) ?
Co3 Co2 C2 . . . 54.2(2) ?
Ru3 Co2 C21 . . . 105.3(4) ?
Ru3 Co2 C22 . . . 152.8(3) ?
Ru3 Co2 C23 . . . 100.5(4) ?
Ru3 Co2 C1 . . . 51.1(3) ?
Ru3 Co2 C2 . . . 54.2(2) ?
C21 Co2 C22 . . . 93.8(6) ?
C21 Co2 C23 . . . 97.3(5) ?
C21 Co2 C1 . . . 128.8(4) ?
C21 Co2 C2 . . . 158.2(5) ?
C22 Co2 C23 . . . 96.1(5) ?
C22 Co2 C1 . . . 101.7(4) ?
C22 Co2 C2 . . . 103.3(4) ?
C23 Co2 C1 . . . 128.4(5) ?
C23 Co2 C2 . . . 94.3(4) ?
C1 Co2 C2 . . . 34.6(3) ?
Ru1 Ru2 Co3 . . . 60.97(6) ?
Ru1 Ru2 Ru3 . . . 60.97(6) ?
Ru1 Ru2 C21 . . . 84.8(3) ?
Ru1 Ru2 C22 . . . 102.7(3) ?
Ru1 Ru2 C23 . . . 161.0(4) ?
Ru1 Ru2 C1 . . . 44.4(3) ?
Ru1 Ru2 C2 . . . 78.4(2) ?
Co3 Ru2 Ru3 . . . .00(7) ?
Co3 Ru2 C21 . . . 105.3(4) ?
Co3 Ru2 C22 . . . 152.8(3) ?
Co3 Ru2 C23 . . . 100.5(4) ?
Co3 Ru2 C1 . . . 51.1(3) ?
Co3 Ru2 C2 . . . 54.2(2) ?
Ru3 Ru2 C21 . . . 105.3(4) ?
Ru3 Ru2 C22 . . . 152.8(3) ?
Ru3 Ru2 C23 . . . 100.5(4) ?
Ru3 Ru2 C1 . . . 51.1(3) ?
Ru3 Ru2 C2 . . . 54.2(2) ?
C21 Ru2 C22 . . . 93.8(6) ?
C21 Ru2 C23 . . . 97.3(5) ?
C21 Ru2 C1 . . . 128.8(4) ?
C21 Ru2 C2 . . . 158.2(5) ?
C22 Ru2 C23 . . . 96.1(5) ?
C22 Ru2 C1 . . . 101.7(4) ?
C22 Ru2 C2 . . . 103.3(4) ?
C23 Ru2 C1 . . . 128.4(5) ?
C23 Ru2 C2 . . . 94.3(4) ?
C1 Ru2 C2 . . . 34.6(3) ?
Ru1 Co3 Co2 . . . 63.09(6) ?
Ru1 Co3 Ru2 . . . 63.09(6) ?
Ru1 Co3 C31 . . . 77.1(6) ?
Ru1 Co3 C32 . . . 100.2(5) ?
Ru1 Co3 C33 . . . 158.9(5) ?
Ru1 Co3 C1 . . . 45.5(3) ?
Ru1 Co3 C2 . . . 79.8(3) ?
Co2 Co3 Ru2 . . . .00000 ?
Co2 Co3 C31 . . . 93.9(5) ?
Co2 Co3 C32 . . . 154.5(5) ?
Co2 Co3 C33 . . . 96.5(5) ?
Co2 Co3 C1 . . . 54.2(2) ?
Co2 Co3 C2 . . . 54.6(2) ?
Ru2 Co3 C31 . . . 93.9(5) ?
Ru2 Co3 C32 . . . 154.5(5) ?
Ru2 Co3 C33 . . . 96.5(5) ?
Ru2 Co3 C1 . . . 54.2(2) ?
Ru2 Co3 C2 . . . 54.6(2) ?
C31 Co3 C32 . . . 101.2(6) ?
C31 Co3 C33 . . . 100.7(7) ?
C31 Co3 C1 . . . 121.3(6) ?
C31 Co3 C2 . . . 147.2(6) ?
C32 Co3 C33 . . . 100.7(7) ?
C32 Co3 C1 . . . 100.3(5) ?
C32 Co3 C2 . . . 105.6(5) ?
C33 Co3 C1 . . . 127.5(5) ?
C33 Co3 C2 . . . 92.6(5) ?
C1 Co3 C2 . . . 35.3(3) ?
Ru1 Ru3 Co2 . . . 63.09(6) ?
Ru1 Ru3 Ru2 . . . 63.09(6) ?
Ru1 Ru3 C31 . . . 77.1(6) ?
Ru1 Ru3 C32 . . . 100.2(5) ?
Ru1 Ru3 C33 . . . 158.9(5) ?
Ru1 Ru3 C1 . . . 45.5(3) ?
Ru1 Ru3 C2 . . . 79.8(3) ?
Co2 Ru3 Ru2 . . . .00000 ?
Co2 Ru3 C31 . . . 93.9(5) ?
Co2 Ru3 C32 . . . 154.5(5) ?
Co2 Ru3 C33 . . . 96.5(5) ?
Co2 Ru3 C1 . . . 54.2(2) ?
Co2 Ru3 C2 . . . 54.6(2) ?
Ru2 Ru3 C31 . . . 93.9(5) ?
Ru2 Ru3 C32 . . . 154.5(5) ?
Ru2 Ru3 C33 . . . 96.5(5) ?
Ru2 Ru3 C1 . . . 54.2(2) ?
Ru2 Ru3 C2 . . . 54.6(2) ?
C31 Ru3 C32 . . . 101.2(6) ?
C31 Ru3 C33 . . . 100.7(7) ?
C31 Ru3 C1 . . . 121.3(6) ?
C31 Ru3 C2 . . . 147.2(6) ?
C32 Ru3 C33 . . . 100.7(7) ?
C32 Ru3 C1 . . . 100.3(5) ?
C32 Ru3 C2 . . . 105.6(5) ?
C33 Ru3 C1 . . . 127.5(5) ?
C33 Ru3 C2 . . . 92.6(5) ?
C1 Ru3 C2 . . . 35.3(3) ?
Co5 W4 Ru6 . . . 56.04(6) ?
Co5 W4 C41 . . . 78.8(2) ?
Co5 W4 C42 . . . 66.0(2) ?
Co5 W4 C4 . . . 46.0(2) ?
Co5 W4 C401 . . . 155.9(4) ?
Co5 W4 C402 . . . 140.9(2) ?
Co5 W4 C403 . . . 136.2(4) ?
Co5 W4 C404 . . . 148.0(5) ?
Co5 W4 C405 . . . 162.5(4) ?
Ru6 W4 C41 . . . 84.4(3) ?
Ru6 W4 C42 . . . 122.0(2) ?
Ru6 W4 C4 . . . 46.6(3) ?
Ru6 W4 C401 . . . 100.1(3) ?
Ru6 W4 C402 . . . 98.1(3) ?
Ru6 W4 C403 . . . 127.7(4) ?
Ru6 W4 C404 . . . 154.7(5) ?
Ru6 W4 C405 . . . 130.4(5) ?
C41 W4 C42 . . . 84.2(5) ?
C41 W4 C4 . . . 118.7(3) ?
C41 W4 C401 . . . 97.2(4) ?
C41 W4 C402 . . . 132.0(4) ?
C41 W4 C403 . . . 140.3(4) ?
C41 W4 C404 . . . 105.3(8) ?
C41 W4 C405 . . . 85.5(5) ?
C42 W4 C4 . . . 93.0(3) ?
C42 W4 C401 . . . 137.7(4) ?
C42 W4 C402 . . . 130.0(4) ?
C42 W4 C403 . . . 94.0(6) ?
C42 W4 C404 . . . 82.7(6) ?
C42 W4 C405 . . . 105.0(6) ?
C4 W4 C401 . . . 121.7(4) ?
C4 W4 C402 . . . 95.0(3) ?
C4 W4 C403 . . . 101.0(4) ?
C4 W4 C404 . . . 135.2(8) ?
C4 W4 C405 . . . 151.5(5) ?
C401 W4 C402 . . . 35.0(4) ?
C401 W4 C403 . . . 58.8(6) ?
C401 W4 C404 . . . 56.0(6) ?
C401 W4 C405 . . . 33.9(6) ?
C402 W4 C403 . . . 36.1(6) ?
C402 W4 C404 . . . 57.9(7) ?
C402 W4 C405 . . . 56.6(5) ?
C403 W4 C404 . . . 35.7(8) ?
C403 W4 C405 . . . 56.6(5) ?
C404 W4 C405 . . . 31.6(8) ?
W4 Co5 Ru6 . . . 67.57(6) ?
W4 Co5 C42 . . . 43.8(2) ?
W4 Co5 C51 . . . 106.9(2) ?
W4 Co5 C52 . . . 120.4(3) ?
W4 Co5 C53 . . . 126.1(4) ?
W4 Co5 C4 . . . 48.42(18) ?
Ru6 Co5 C42 . . . 111.4(2) ?
Ru6 Co5 C51 . . . 127.1(4) ?
Ru6 Co5 C52 . . . 124.9(4) ?
Ru6 Co5 C53 . . . 59.9(4) ?
Ru6 Co5 C4 . . . 53.1(3) ?
C42 Co5 C51 . . . 80.5(4) ?
C42 Co5 C52 . . . 95.0(4) ?
C42 Co5 C53 . . . 165.5(4) ?
C42 Co5 C4 . . . 77.6(3) ?
C51 Co5 C52 . . . 103.8(5) ?
C51 Co5 C53 . . . 95.8(5) ?
C51 Co5 C4 . . . 155.1(3) ?
C52 Co5 C53 . . . 99.5(5) ?
C52 Co5 C4 . . . 89.9(4) ?
C53 Co5 C4 . . . 102.5(4) ?
W4 Ru6 Co5 . . . 56.40(4) ?
W4 Ru6 C53 . . . 96.9(3) ?
W4 Ru6 C61 . . . 95.2(3) ?
W4 Ru6 C62 . . . 167.8(4) ?
W4 Ru6 C63 . . . 86.2(3) ?
W4 Ru6 C3 . . . 75.8(2) ?
W4 Ru6 C4 . . . 42.53(16) ?
Co5 Ru6 C53 . . . 41.2(3) ?
Co5 Ru6 C61 . . . 100.2(4) ?
Co5 Ru6 C62 . . . 119.0(4) ?
Co5 Ru6 C63 . . . 141.7(3) ?
Co5 Ru6 C3 . . . 70.7(3) ?
Co5 Ru6 C4 . . . 45.7(2) ?
C53 Ru6 C61 . . . 90.0(5) ?
C53 Ru6 C62 . . . 81.0(4) ?
C53 Ru6 C63 . . . 176.7(3) ?
C53 Ru6 C3 . . . 86.1(4) ?
C53 Ru6 C4 . . . 80.1(4) ?
C61 Ru6 C62 . . . 96.8(5) ?
C61 Ru6 C63 . . . 90.5(5) ?
C61 Ru6 C3 . . . 169.7(4) ?
C61 Ru6 C4 . . . 133.6(4) ?
C62 Ru6 C63 . . . 95.7(5) ?
C62 Ru6 C3 . . . 92.1(4) ?
C62 Ru6 C4 . . . 125.5(4) ?
C63 Ru6 C3 . . . 93.8(4) ?
C63 Ru6 C4 . . . 101.8(4) ?
C3 Ru6 C4 . . . 36.2(3) ?
Ru1 C11 O11 . . . 177.7(10) ?
Ru1 C12 O12 . . . 174.7(13) ?
Ru1 C13 O13 . . . 175.2(12) ?
Co2 C21 Ru2 . . . .00000 ?
Co2 C21 O21 . . . 177.6(10) ?
Ru2 C21 O21 . . . 177.6(10) ?
Co2 C22 Ru2 . . . .00000 ?
Co2 C22 O22 . . . 179.0(11) ?
Ru2 C22 O22 . . . 179.0(11) ?
Co2 C23 Ru2 . . . .00(7) ?
Co2 C23 O23 . . . 176.7(12) ?
Ru2 C23 O23 . . . 176.7(12) ?
Co3 C31 Ru3 . . . .00(15) ?
Co3 C31 O31 . . . 174.8(16) ?
Ru3 C31 O31 . . . 174.8(16) ?
Co3 C32 Ru3 . . . .00(7) ?
Co3 C32 O32 . . . 176.7(13) ?
Ru3 C32 O32 . . . 176.7(13) ?
Co3 C33 Ru3 . . . .00(7) ?
Co3 C33 O33 . . . 177.2(13) ?
Ru3 C33 O33 . . . 177.2(13) ?
W4 C41 O41 . . . 176.1(9) ?
W4 C42 Co5 . . . 70.2(3) ?
W4 C42 O42 . . . 171.8(7) ?
Co5 C42 O42 . . . 118.0(6) ?
Co5 C51 O51 . . . 174.3(11) ?
Co5 C52 O52 . . . 175.6(10) ?
Co5 C53 Ru6 . . . 78.9(4) ?
Co5 C53 O53 . . . 150.5(11) ?
Ru6 C53 O53 . . . 130.4(10) ?
Ru6 C61 O61 . . . 178.8(13) ?
Ru6 C62 O62 . . . 177.6(12) ?
Ru6 C63 O63 . . . 175.9(9) ?
Ru1 C1 Co2 . . . 84.5(3) ?
Ru1 C1 Ru2 . . . 84.5(3) ?
Ru1 C1 Co3 . . . 84.8(3) ?
Ru1 C1 Ru3 . . . 84.8(3) ?
Ru1 C1 C2 . . . 155.8(6) ?
Co2 C1 Ru2 . . . .00000 ?
Co2 C1 Co3 . . . 74.7(2) ?
Co2 C1 Ru3 . . . 74.7(2) ?
Co2 C1 C2 . . . 74.8(5) ?
Ru2 C1 Co3 . . . 74.7(2) ?
Ru2 C1 Ru3 . . . 74.7(2) ?
Ru2 C1 C2 . . . 74.8(5) ?
Co3 C1 Ru3 . . . .00(12) ?
Co3 C1 C2 . . . 77.7(6) ?
Ru3 C1 C2 . . . 77.7(6) ?
Co2 C2 Ru2 . . . .00(12) ?
Co2 C2 Co3 . . . 71.2(3) ?
Co2 C2 Ru3 . . . 71.2(3) ?
Co2 C2 C1 . . . 70.6(5) ?
Co2 C2 C3 . . . 134.4(5) ?
Ru2 C2 Co3 . . . 71.2(3) ?
Ru2 C2 Ru3 . . . 71.2(3) ?
Ru2 C2 C1 . . . 70.6(5) ?
Ru2 C2 C3 . . . 134.4(5) ?
Co3 C2 Ru3 . . . .00(12) ?
Co3 C2 C1 . . . 67.0(6) ?
Co3 C2 C3 . . . 130.1(7) ?
Ru3 C2 C1 . . . 67.0(6) ?
Ru3 C2 C3 . . . 130.1(7) ?
C1 C2 C3 . . . 150.1(7) ?
Ru6 C3 C2 . . . 115.3(7) ?
Ru6 C3 C4 . . . 66.9(5) ?
Ru6 C3 H2 . . . 109(6) ?
C2 C3 C4 . . . 124.4(7) ?
C2 C3 H2 . . . 115(6) ?
C4 C3 H2 . . . 115(6) ?
W4 C4 Co5 . . . 85.6(3) ?
W4 C4 Ru6 . . . 90.9(3) ?
W4 C4 C3 . . . 148.9(7) ?
Co5 C4 Ru6 . . . 81.2(3) ?
Co5 C4 C3 . . . 119.8(5) ?
Ru6 C4 C3 . . . 77.0(6) ?
W4 C401 C402 . . . 71.5(6) ?
W4 C401 C405 . . . 73.0(8) ?
W4 C401 H401 . . . 120.7(8) ?
C402 C401 C405 . . . 106.0(14) ?
C402 C401 H401 . . . 126.8(13) ?
C405 C401 H401 . . . 127.2(13) ?
W4 C402 C401 . . . 73.6(7) ?
W4 C402 C403 . . . 71.5(8) ?
W4 C402 H402 . . . 120.7(6) ?
C401 C402 C403 . . . 107.3(11) ?
C401 C402 H402 . . . 126.1(14) ?
C403 C402 H402 . . . 126.6(12) ?
W4 C403 C402 . . . 72.5(8) ?
W4 C403 C404 . . . 72.7(11) ?
W4 C403 H403 . . . 119.2(9) ?
C402 C403 C404 . . . 103.9(15) ?
C402 C403 H403 . . . 126.0(15) ?
C404 C403 H403 . . . 130(2) ?
W4 C404 C403 . . . 71.6(8) ?
W4 C404 C405 . . . 75.3(11) ?
W4 C404 H404 . . . 119.7(16) ?
C403 C404 C405 . . . 110.2(17) ?
C403 C404 H404 . . . 122(3) ?
C405 C404 H404 . . . 128(3) ?
W4 C405 C401 . . . 73.1(6) ?
W4 C405 C404 . . . 73.1(8) ?
W4 C405 H405 . . . 120.8(10) ?
C401 C405 C404 . . . 112.5(15) ?
C401 C405 H405 . . . 124(2) ?
C404 C405 H405 . . . 124(2) ?

loop_
_geom_bond_atom_site_label_1
_geom_bond_atom_site_label_2
_geom_bond_site_symmetry_1
_geom_bond_site_symmetry_2
_geom_bond_distance
_geom_bond_publ_flag
Ru1 Co2 . . 2.7636(15) ?
Ru1 Ru2 . . 2.7636(15) ?
Ru1 Co3 . . 2.710(2) ?
Ru1 Ru3 . . 2.710(2) ?
Ru1 C11 . . 1.919(13) ?
Ru1 C12 . . 1.892(12) ?
Ru1 C13 . . 1.876(14) ?
Ru1 C1 . . 1.942(10) ?
Co2 Co3 . . 2.568(2) ?
Co2 Ru3 . . 2.568(2) ?
Co2 C21 . . 1.870(13) ?
Co2 C22 . . 1.881(14) ?
Co2 C23 . . 1.907(12) ?
Co2 C1 . . 2.160(7) ?
Co2 C2 . . 2.210(9) ?
Ru2 Co3 . . 2.568(2) ?
Ru2 Ru3 . . 2.568(2) ?
Ru2 C21 . . 1.870(13) ?
Ru2 C22 . . 1.881(14) ?
Ru2 C23 . . 1.907(12) ?
Ru2 C1 . . 2.160(7) ?
Ru2 C2 . . 2.210(9) ?
Co3 C31 . . 1.738(14) ?
Co3 C32 . . 1.818(15) ?
Co3 C33 . . 1.776(15) ?
Co3 C1 . . 2.073(10) ?
Co3 C2 . . 2.200(9) ?
Ru3 C31 . . 1.738(14) ?
Ru3 C32 . . 1.818(15) ?
Ru3 C33 . . 1.776(15) ?
Ru3 C1 . . 2.073(10) ?
Ru3 C2 . . 2.200(9) ?
W4 Co5 . . 2.6830(15) ?
W4 Ru6 . . 2.9776(16) ?
W4 C41 . . 1.972(11) ?
W4 C42 . . 1.974(11) ?
W4 C4 . . 2.013(6) ?
W4 C401 . . 2.333(12) ?
W4 C402 . . 2.307(11) ?
W4 C403 . . 2.294(16) ?
W4 C404 . . 2.307(17) ?
W4 C405 . . 2.332(10) ?
Co5 Ru6 . . 2.672(2) ?
Co5 C42 . . 2.604(8) ?
Co5 C51 . . 1.778(11) ?
Co5 C52 . . 1.781(11) ?
Co5 C53 . . 1.795(10) ?
Co5 C4 . . 1.936(9) ?
Ru6 C53 . . 2.355(11) ?
Ru6 C61 . . 1.907(12) ?
Ru6 C62 . . 1.938(10) ?
Ru6 C63 . . 1.901(11) ?
Ru6 C3 . . 2.292(9) ?
Ru6 C4 . . 2.163(9) ?
C11 O11 . . 1.132(18) ?
C12 O12 . . 1.143(16) ?
C13 O13 . . 1.144(18) ?
C21 O21 . . 1.137(16) ?
C22 O22 . . 1.132(18) ?
C23 O23 . . 1.148(15) ?
C31 O31 . . 1.140(17) ?
C32 O32 . . 1.149(18) ?
C33 O33 . . 1.145(18) ?
C41 O41 . . 1.161(13) ?
C42 O42 . . 1.142(14) ?
C51 O51 . . 1.148(14) ?
C52 O52 . . 1.113(14) ?
C53 O53 . . 1.154(12) ?
C61 O61 . . 1.123(15) ?
C62 O62 . . 1.108(12) ?
C63 O63 . . 1.138(13) ?
C1 C2 . . 1.301(13) ?
C2 C3 . . 1.462(13) ?
C3 C4 . . 1.388(10) ?
C3 H2 . . .86(8) ?
C401 C402 . . 1.394(16) ?
C401 C405 . . 1.36(2) ?
C401 H401 . . .969(16) ?
C402 C403 . . 1.42(3) ?
C402 H402 . . .980(11) ?
C403 C404 . . 1.41(3) ?
C403 H403 . . .976(18) ?
C404 C405 . . 1.26(3) ?
C404 H404 . . .957(18) ?
C405 H405 . . .970(14) ?

loop_
_geom_contact_atom_site_label_1
_geom_contact_atom_site_label_2
_geom_contact_distance
_geom_contact_site_symmetry_1
_geom_contact_site_symmetry_2
_geom_contact_publ_flag
? ? ? ? ? ?

loop_
_geom_hbond_atom_site_label_D
_geom_hbond_atom_site_label_H
_geom_hbond_atom_site_label_A
_geom_hbond_site_symmetry_D
_geom_hbond_site_symmetry_H
_geom_hbond_site_symmetry_A
_geom_hbond_distance_DH
_geom_hbond_distance_HA
_geom_hbond_distance_DA
_geom_hbond_angle_DHA
_geom_hbond_publ_flag
? ? ? ? ? ? ? ? ? ? ?

loop_
_geom_torsion_atom_site_label_1
_geom_torsion_atom_site_label_2
_geom_torsion_atom_site_label_3
_geom_torsion_atom_site_label_4
_geom_torsion_site_symmetry_1
_geom_torsion_site_symmetry_2
_geom_torsion_site_symmetry_3
_geom_torsion_site_symmetry_4
_geom_torsion
_geom_torsion_publ_flag
? ? ? ? ? ? ? ? ? ?
